data_7719699
loop_
_publ_author_name
'Li, Minhong'
'Zhong, Jingran'
'Liao, Chengjie'
'Fan, Wenjuan'
'Lu, Jin'
'Zhang, Dexiang'
'Wen, Tian'
'Jiang, Zhiqiang'

_publ_section_title
;
 A neutral Mn(II)-BIF for electrocatalytic oxygen reduction reaction.
;
_journal_issue 47
_journal_name_full 'Dalton transactions (Cambridge, England : 2003)'
_journal_page_first 17414
_journal_page_last 17417
_journal_paper_doi 10.1039/d5dt01965f
_journal_volume 54
_journal_year 2025
_chemical_formula_moiety 'C13 H13 B Mn N8 O2'
_chemical_formula_sum 'C13 H13 B Mn N8 O2'
_chemical_formula_weight 379.06
_space_group_crystal_system tetragonal
_space_group_IT_number 85
_space_group_name_Hall '-P 4a'
_space_group_name_H-M_alt 'P 4/n :2'
_atom_sites_solution_hydrogens geom
_atom_sites_solution_primary dual
_atom_sites_solution_secondary difmap
_audit_creation_date 2025-07-25
_audit_creation_method
;
Olex2 1.5
(compiled 2022.04.07 svn.rca3783a0 for OlexSys, GUI svn.r6498)
;
_audit_update_record
;
2025-07-26 deposited with the CCDC.	2025-10-22 downloaded from the CCDC.
;
_cell_angle_alpha 90
_cell_angle_beta 90
_cell_angle_gamma 90
_cell_formula_units_Z 2
_cell_length_a 11.1100(3)
_cell_length_b 11.1100(3)
_cell_length_c 6.5362(2)
_cell_measurement_reflns_used 1753
_cell_measurement_temperature 123.00(10)
_cell_measurement_theta_max 78.7490
_cell_measurement_theta_min 5.6150
_cell_volume 806.78(4)
_computing_cell_refinement 'CrysAlisPro 1.171.42.70a (Rigaku OD, 2022)'
_computing_data_collection 'CrysAlisPro 1.171.42.70a (Rigaku OD, 2022)'
_computing_data_reduction 'CrysAlisPro 1.171.42.70a (Rigaku OD, 2022)'
_computing_molecular_graphics 'Olex2 1.5 (Dolomanov et al., 2009)'
_computing_publication_material 'Olex2 1.5 (Dolomanov et al., 2009)'
_computing_structure_refinement 'SHELXL 2019/3 (Sheldrick, 2015)'
_computing_structure_solution 'SHELXT 2018/2 (Sheldrick, 2018)'
_diffrn_ambient_environment N~2~
_diffrn_ambient_temperature 123.00(10)
_diffrn_detector 'Hybrid Pixel Array Detector'
_diffrn_detector_area_resol_mean 10.0000
_diffrn_detector_type HyPix
_diffrn_measured_fraction_theta_full 1.000
_diffrn_measured_fraction_theta_max 0.997
_diffrn_measurement_details
;
List of Runs (angles in degrees, time in seconds):

  # Type    Start    End  Width  t~exp~   \w     \q     \k     \f   Frames
#--------------------------------------------------------------------------
  1  \w   -156.00-122.00   0.50    0.18    --  -91.75 -60.00 159.00   68
  2  \w   -120.00 -60.00   0.50    0.05    --  -47.91 -72.00  26.00  120
  3  \w    -57.00 -30.00   0.50    0.05    --  -47.91 -72.00  26.00   54
  4  \w     42.00  80.00   0.50    0.05    --   47.91-125.00-120.00   76
  5  \w     39.00  65.00   0.50    0.18    --  113.25 -30.00 -60.00   52
  6  \w     44.00  73.00   0.50    0.18    --  113.25 -45.00 -60.00   58
  7  \w     42.00  74.00   0.50    0.18    --  113.25 -45.00  30.00   64
  8  \w     51.00  76.00   0.50    0.18    --  113.25 -45.00  90.00   50
  9  \w     39.00  66.00   0.50    0.18    --  113.25 -30.00 120.00   54
 10  \w     41.00  66.00   0.50    0.18    --  113.25 -30.00-120.00   50
 11  \w     43.00  76.00   0.50    0.18    --  113.25 -45.00-180.00   66
 12  \w    151.00 177.00   0.50    0.18    --  113.25  93.00  39.00   52
 13  \w    137.00 162.00   0.50    0.18    --  113.25  15.00 120.00   50
 14  \w    131.00 172.00   0.50    0.18    --  113.25  72.00 156.00   82
 15  \w     99.00 125.00   0.50    0.18    --  113.25  72.00 156.00   52
 16  \w    127.00 161.00   0.50    0.18    --  113.25  45.00  60.00   68
 17  \w    144.00 170.00   0.50    0.18    --  113.25  61.00  30.00   52
 18  \w    105.00 132.00   0.50    0.18    --  113.25  61.00  30.00   54
;
_diffrn_measurement_device 'four-circle diffractometer'
_diffrn_measurement_device_type 'XtaLAB Synergy, Dualflex, HyPix'
_diffrn_measurement_method '\w scans'
_diffrn_orient_matrix_type 'CrysAlisPro convention (1999,Acta A55,543-557)'
_diffrn_orient_matrix_UB_11 0.1229496000
_diffrn_orient_matrix_UB_12 0.0639889000
_diffrn_orient_matrix_UB_13 0.0047071000
_diffrn_orient_matrix_UB_21 -0.0360619000
_diffrn_orient_matrix_UB_22 0.0740029000
_diffrn_orient_matrix_UB_23 -0.1897326000
_diffrn_orient_matrix_UB_31 -0.0529224000
_diffrn_orient_matrix_UB_32 0.0983060000
_diffrn_orient_matrix_UB_33 0.1397887000
_diffrn_radiation_monochromator mirror
_diffrn_radiation_probe x-ray
_diffrn_radiation_type 'Cu K\a'
_diffrn_radiation_wavelength 1.54184
_diffrn_reflns_av_R_equivalents 0.0496
_diffrn_reflns_av_unetI/netI 0.0513
_diffrn_reflns_Laue_measured_fraction_full 1.000
_diffrn_reflns_Laue_measured_fraction_max 0.997
_diffrn_reflns_limit_h_max 14
_diffrn_reflns_limit_h_min -14
_diffrn_reflns_limit_k_max 13
_diffrn_reflns_limit_k_min -13
_diffrn_reflns_limit_l_max 8
_diffrn_reflns_limit_l_min -5
_diffrn_reflns_number 3032
_diffrn_reflns_point_group_measured_fraction_full 1.000
_diffrn_reflns_point_group_measured_fraction_max 0.997
_diffrn_reflns_theta_full 67.684
_diffrn_reflns_theta_max 79.672
_diffrn_reflns_theta_min 5.632
_diffrn_source 'micro-focus sealed X-ray tube'
_diffrn_source_type 'PhotonJet (Cu) X-ray Source'
_exptl_absorpt_coefficient_mu 6.894
_exptl_absorpt_correction_T_max 1.00000
_exptl_absorpt_correction_T_min 0.17875
_exptl_absorpt_correction_type multi-scan
_exptl_absorpt_process_details
;
CrysAlisPro 1.171.42.70a (Rigaku Oxford Diffraction, 2022)
Empirical absorption correction using spherical harmonics,
implemented in SCALE3 ABSPACK scaling algorithm.
;
_exptl_crystal_colour 'clear light colourless'
_exptl_crystal_colour_lustre clear
_exptl_crystal_colour_modifier light
_exptl_crystal_colour_primary colourless
_exptl_crystal_density_diffrn 1.560
_exptl_crystal_description block
_exptl_crystal_F_000 386
_exptl_crystal_size_max 0.13
_exptl_crystal_size_mid 0.12
_exptl_crystal_size_min 0.1
_refine_diff_density_max 1.478
_refine_diff_density_min -0.516
_refine_diff_density_rms 0.140
_refine_ls_extinction_method none
_refine_ls_goodness_of_fit_ref 1.085
_refine_ls_hydrogen_treatment constr
_refine_ls_matrix_type full
_refine_ls_number_parameters 78
_refine_ls_number_reflns 881
_refine_ls_number_restraints 33
_refine_ls_restrained_S_all 1.072
_refine_ls_R_factor_all 0.0575
_refine_ls_R_factor_gt 0.0551
_refine_ls_shift/su_max 0.000
_refine_ls_shift/su_mean 0.000
_refine_ls_structure_factor_coef Fsqd
_refine_ls_weighting_details 'w=1/[\s^2^(Fo^2^)+(0.1107P)^2^] where P=(Fo^2^+2Fc^2^)/3'
_refine_ls_weighting_scheme calc
_refine_ls_wR_factor_gt 0.1424
_refine_ls_wR_factor_ref 0.1447
_reflns_Friedel_coverage 0.000
_reflns_number_gt 814
_reflns_number_total 881
_reflns_threshold_expression 'I > 2\s(I)'
_cod_data_source_file d5dt01965f2.cif
_cod_data_source_block BIF-251
_cod_depositor_comments 'Adding full bibliography for 7719699.cif.'
_cod_original_cell_volume 806.78(5)
_cod_original_sg_symbol_H-M 'P 4/n'
_cod_database_code 7719699
_shelx_shelxl_version_number 2019/3
_chemical_oxdiff_formula MnSCBNO
_shelx_space_group_comment
;
The symmetry employed for this shelxl refinement is uniquely defined
by the following loop, which should always be used as a source of
symmetry information in preference to the above space-group names.
They are only intended as comments.
;
_shelx_estimated_absorpt_t_max 0.546
_shelx_estimated_absorpt_t_min 0.468
_olex2_refinement_description
;
1. Fixed Uiso
 At 1.2 times of:
  All C(H) groups
2. Restrained distances
 O1-C1 = C1-O2
 1.25 with sigma of 0.01
 O1-O2
 2.165 with sigma of 0.02
3. Uiso/Uaniso restraints and constraints
Mn1 \\sim O1 \\sim C1 \\sim O2: within 3A with sigma of 0.01 and sigma for
terminal atoms of 0.02 within 3A
Uanis(O2) \\sim Ueq: with sigma of 0.003 and sigma for terminal atoms of 0.006
4. Others
 Fixed Sof: C1(0.25) H1(0.25) O2(0.25) O1(0.25)
5.a Aromatic/amide H refined with riding coordinates:
 C1(H1), C2(H2), C3(H3), C4(H4)
;
_olex2_submission_special_instructions 'No special instructions were received'
_oxdiff_exptl_absorpt_empirical_details
;
Empirical correction (ABSPACK) includes:
- Absorption correction using spherical harmonics
- Frame scaling
;
_oxdiff_exptl_absorpt_empirical_full_max 2.871
_oxdiff_exptl_absorpt_empirical_full_min 0.417

loop_
_space_group_symop_operation_xyz
'x, y, z'
'-x+1/2, -y+1/2, z'
'-y+1/2, x, z'
'y, -x+1/2, z'
'-x, -y, -z'
'x-1/2, y-1/2, -z'
'y-1/2, -x, -z'
'-y, x-1/2, -z'

loop_
_atom_site_label
_atom_site_type_symbol
_atom_site_fract_x
_atom_site_fract_y
_atom_site_fract_z
_atom_site_U_iso_or_equiv
_atom_site_adp_type
_atom_site_occupancy
_atom_site_site_symmetry_order
_atom_site_calc_flag
_atom_site_refinement_flags_posn
_atom_site_refinement_flags_adp
_atom_site_refinement_flags_occupancy
_atom_site_disorder_assembly
_atom_site_disorder_group
C1 C 0.754(7) 0.7258(13) 0.2484(8) 0.021(4) Uani 0.25 1 d D U P A -1
H1 H 0.752725 0.640286 0.251666 0.025 Uiso 0.25 1 calc R U P A -1
N1 N 0.72717(15) 0.36068(15) 0.8625(3) 0.0178(5) Uani 1 1 d . . . . .
Mn1 Mn 0.750000 0.750000 0.74336(8) 0.0109(3) Uani 1 4 d S TU P . .
N2 N 0.7268(2) 0.5496(2) 0.7482(2) 0.0200(6) Uani 1 1 d . . . . .
O2 O 0.759(5) 0.7750(19) 0.0766(7) 0.014(2) Uani 0.25 1 d D U P A -1
O1 O 0.752(6) 0.7793(9) 0.4156(7) 0.017(2) Uani 0.25 1 d D U P A -1
C2 C 0.6472(2) 0.48375(18) 0.6332(4) 0.0203(5) Uani 1 1 d . . . . .
H2 H 0.599845 0.514188 0.523777 0.024 Uiso 1 1 calc R U . . .
B1 B 0.750000 0.250000 1.000000 0.0178(9) Uani 1 4 d S T P . .
C3 C 0.77218(19) 0.4735(2) 0.8828(4) 0.0225(5) Uani 1 1 d . . . . .
H3 H 0.830086 0.495405 0.983113 0.027 Uiso 1 1 calc R U . . .
C4 C 0.6467(2) 0.3674(2) 0.7012(4) 0.0208(5) Uani 1 1 d . . . . .
H4 H 0.599836 0.303157 0.647791 0.025 Uiso 1 1 calc R U . . .

loop_
_atom_site_aniso_label
_atom_site_aniso_U_11
_atom_site_aniso_U_22
_atom_site_aniso_U_33
_atom_site_aniso_U_23
_atom_site_aniso_U_13
_atom_site_aniso_U_12
C1 0.021(7) 0.022(7) 0.019(3) -0.001(2) 0.000(9) -0.005(9)
N1 0.0148(8) 0.0137(8) 0.0248(10) -0.0009(7) -0.0007(7) 0.0001(6)
Mn1 0.0124(4) 0.0124(4) 0.0078(5) 0.000 0.000 0.000
N2 0.0184(12) 0.0148(12) 0.0268(14) 0.0022(6) -0.0051(6) -0.0009(8)
O2 0.018(5) 0.012(5) 0.010(2) 0.000(2) -0.001(5) -0.003(4)
O1 0.025(4) 0.019(4) 0.007(2) 0.0032(19) -0.002(7) -0.002(7)
C2 0.0197(10) 0.0194(10) 0.0219(11) -0.0013(8) -0.0010(8) 0.0019(7)
B1 0.0158(12) 0.0158(12) 0.022(2) 0.000 0.000 0.000
C3 0.0193(9) 0.0154(9) 0.0328(13) 0.0021(8) -0.0087(8) -0.0027(7)
C4 0.0223(11) 0.0186(11) 0.0215(10) -0.0033(10) -0.0036(10) -0.0006(7)

loop_
_atom_type_symbol
_atom_type_description
_atom_type_scat_dispersion_real
_atom_type_scat_dispersion_imag
_atom_type_scat_source
C C 0.0181 0.0091 'International Tables Vol C Tables 4.2.6.8 and 6.1.1.4'
H H 0.0000 0.0000 'International Tables Vol C Tables 4.2.6.8 and 6.1.1.4'
B B 0.0090 0.0039 'International Tables Vol C Tables 4.2.6.8 and 6.1.1.4'
Mn Mn -0.5299 2.8052 'International Tables Vol C Tables 4.2.6.8 and 6.1.1.4'
N N 0.0311 0.0180 'International Tables Vol C Tables 4.2.6.8 and 6.1.1.4'
O O 0.0492 0.0322 'International Tables Vol C Tables 4.2.6.8 and 6.1.1.4'

loop_
_geom_angle_atom_site_label_1
_geom_angle_atom_site_label_2
_geom_angle_atom_site_label_3
_geom_angle
_geom_angle_site_symmetry_1
_geom_angle_site_symmetry_3
_geom_angle_publ_flag
O2 C1 H1 117.3 . . ?
O1 C1 H1 117.3 . . ?
O1 C1 O2 125.5(12) . . ?
C3 N1 B1 128.21(16) . . ?
C3 N1 C4 105.24(18) . . ?
C4 N1 B1 126.32(16) . . ?
N2 Mn1 N2 89.989(2) . 4_565 ?
N2 Mn1 N2 178.37(9) . 2_665 ?
N2 Mn1 N2 89.988(2) . 3_655 ?
N2 Mn1 N2 178.37(9) 4_565 3_655 ?
N2 Mn1 N2 89.988(2) 2_665 4_565 ?
N2 Mn1 N2 89.988(2) 2_665 3_655 ?
O1 Mn1 N2 91.1(19) . 3_655 ?
O1 Mn1 N2 90.5(19) . 4_565 ?
O1 Mn1 N2 99.47(19) . . ?
O1 Mn1 N2 82.15(19) . 2_665 ?
C2 N2 Mn1 126.57(16) . . ?
C3 N2 Mn1 127.00(16) . . ?
C3 N2 C2 105.6(2) . . ?
C1 O1 Mn1 142.8(8) . . ?
N2 C2 H2 125.4 . . ?
C4 C2 N2 109.2(2) . . ?
C4 C2 H2 125.4 . . ?
N1 B1 N1 109.80(7) 2_655 8_657 ?
N1 B1 N1 109.80(7) 7_667 . ?
N1 B1 N1 108.82(14) 7_667 8_657 ?
N1 B1 N1 109.80(7) 8_657 . ?
N1 B1 N1 108.82(14) 2_655 . ?
N1 B1 N1 109.80(7) 7_667 2_655 ?
N1 C3 H3 123.6 . . ?
N2 C3 N1 112.7(2) . . ?
N2 C3 H3 123.6 . . ?
N1 C4 H4 126.4 . . ?
C2 C4 N1 107.2(2) . . ?
C2 C4 H4 126.4 . . ?

loop_
_geom_bond_atom_site_label_1
_geom_bond_atom_site_label_2
_geom_bond_distance
_geom_bond_site_symmetry_2
_geom_bond_publ_flag
C1 H1 0.9500 . ?
C1 O2 1.250(8) . ?
C1 O1 1.244(8) . ?
N1 B1 1.5440(18) . ?
N1 C3 1.356(3) . ?
N1 C4 1.384(3) . ?
Mn1 N2 2.241(2) 3_655 ?
Mn1 N2 2.241(2) 2_665 ?
Mn1 N2 2.241(2) . ?
Mn1 N2 2.241(2) 4_565 ?
Mn1 O1 2.167(5) . ?
N2 C2 1.373(3) . ?
N2 C3 1.320(3) . ?
C2 H2 0.9500 . ?
C2 C4 1.367(3) . ?
C3 H3 0.9500 . ?
C4 H4 0.9500 . ?

loop_
_geom_torsion_atom_site_label_1
_geom_torsion_atom_site_label_2
_geom_torsion_atom_site_label_3
_geom_torsion_atom_site_label_4
_geom_torsion
_geom_torsion_site_symmetry_1
_geom_torsion_site_symmetry_2
_geom_torsion_site_symmetry_3
_geom_torsion_site_symmetry_4
_geom_torsion_publ_flag
Mn1 N2 C2 C4 -170.71(17) . . . . ?
Mn1 N2 C3 N1 170.57(16) . . . . ?
N2 C2 C4 N1 0.3(3) . . . . ?
O2 C1 O1 Mn1 -178(6) . . . . ?
C2 N2 C3 N1 0.3(3) . . . . ?
B1 N1 C3 N2 -174.84(17) . . . . ?
B1 N1 C4 C2 174.74(17) . . . . ?
C3 N1 B1 N1 -15.6(2) . . . 7_667 ?
C3 N1 B1 N1 104.0(2) . . . 8_657 ?
C3 N1 B1 N1 -135.8(2) . . . 2_655 ?
C3 N1 C4 C2 -0.1(3) . . . . ?
C3 N2 C2 C4 -0.4(3) . . . . ?
C4 N1 B1 N1 50.50(18) . . . 2_655 ?
C4 N1 B1 N1 170.7(2) . . . 7_667 ?
C4 N1 B1 N1 -69.70(15) . . . 8_657 ?
C4 N1 C3 N2 -0.1(3) . . . . ?
